data_1504889
loop_
_publ_author_name
'Yamagishi, Takehiro'
'Ichikawa, Hiroyuki'
'Haruki, Terumitsu'
'Yokomatsu, Tsutomu'

_publ_section_title
;
 Diastereoselective synthesis of alpha,beta'-disubstituted
 aminomethyl(2-carboxyethyl)phosphinates as phosphinyl dipeptide
 isosteres.
;
_journal_issue 19
_journal_name_full 'Organic letters'
_journal_page_first 4347
_journal_page_last 4350
_journal_paper_doi 10.1021/ol801743d
_journal_volume 10
_journal_year 2008
_chemical_formula_moiety 'C31 H40 N O6 P S'
_chemical_formula_sum 'C31 H40 N O6 P S'
_chemical_formula_weight 585.67
_chemical_name_systematic
; 
 ? 
;
_space_group_IT_number 14
_symmetry_cell_setting monoclinic
_symmetry_space_group_name_Hall '-P 2ybc'
_symmetry_space_group_name_H-M 'P 1 21/c 1'
_atom_sites_solution_hydrogens geom
_atom_sites_solution_primary direct
_atom_sites_solution_secondary difmap
_audit_creation_method SHELXL-97
_cell_angle_alpha 90.00
_cell_angle_beta 106.0700(10)
_cell_angle_gamma 90.00
_cell_formula_units_Z 4
_cell_length_a 17.2833(13)
_cell_length_b 10.4232(8)
_cell_length_c 17.5362(13)
_cell_measurement_reflns_used 1880
_cell_measurement_temperature 100
_cell_measurement_theta_max 24.73
_cell_measurement_theta_min 2.30
_cell_volume 3035.7(4)
_computing_cell_refinement 'APEX2 (Bruker AXS, 2006)'
_computing_data_collection 'APEX2 (Bruker AXS, 2006)'
_computing_data_reduction 'SAINT (Bruker AXS, 2004)'
_computing_molecular_graphics 'XSHEL (Bruker AXS,2002)'
_computing_publication_material 'XCIF (Bruker AXS, 2001)'
_computing_structure_refinement 'SHELXL-97 (Sheldrick, 1997)'
_computing_structure_solution 'SHELXS-97 (Sheldrick, 1997)'
_diffrn_ambient_temperature 100
_diffrn_detector_area_resol_mean 8.333
_diffrn_measured_fraction_theta_full 0.954
_diffrn_measured_fraction_theta_max 0.954
_diffrn_measurement_device_type 'Bruker APEXII CCD area detector'
_diffrn_measurement_method 'phi and omega scans'
_diffrn_radiation_monochromator 'multilayer confocal mirror'
_diffrn_radiation_source 'fine-focus rotating anode'
_diffrn_radiation_type MoK\a
_diffrn_radiation_wavelength 0.71073
_diffrn_reflns_av_R_equivalents 0.0621
_diffrn_reflns_av_sigmaI/netI 0.0886
_diffrn_reflns_limit_h_max 17
_diffrn_reflns_limit_h_min -22
_diffrn_reflns_limit_k_max 9
_diffrn_reflns_limit_k_min -13
_diffrn_reflns_limit_l_max 23
_diffrn_reflns_limit_l_min -23
_diffrn_reflns_number 16855
_diffrn_reflns_theta_full 27.89
_diffrn_reflns_theta_max 27.89
_diffrn_reflns_theta_min 1.23
_exptl_absorpt_coefficient_mu 0.203
_exptl_absorpt_correction_T_max 0.9840
_exptl_absorpt_correction_T_min 0.9722
_exptl_absorpt_correction_type empirical
_exptl_absorpt_process_details
;
SADABS Sheldrick 1996
;
_exptl_crystal_colour colorless
_exptl_crystal_density_diffrn 1.281
_exptl_crystal_density_method 'not measured'
_exptl_crystal_description block
_exptl_crystal_F_000 1248
_exptl_crystal_size_max 0.14
_exptl_crystal_size_mid 0.10
_exptl_crystal_size_min 0.08
_refine_diff_density_max 0.355
_refine_diff_density_min -0.465
_refine_diff_density_rms 0.074
_refine_ls_extinction_method none
_refine_ls_goodness_of_fit_ref 1.026
_refine_ls_hydrogen_treatment mixed
_refine_ls_matrix_type full
_refine_ls_number_parameters 362
_refine_ls_number_reflns 6916
_refine_ls_number_restraints 0
_refine_ls_restrained_S_all 1.026
_refine_ls_R_factor_all 0.0868
_refine_ls_R_factor_gt 0.0529
_refine_ls_shift/su_max 0.000
_refine_ls_shift/su_mean 0.000
_refine_ls_structure_factor_coef Fsqd
_refine_ls_weighting_details 'calc w=1/[\s^2^(Fo^2^)+(0.0568P)^2^+0.0000P] where P=(Fo^2^+2Fc^2^)/3'
_refine_ls_weighting_scheme calc
_refine_ls_wR_factor_gt 0.1216
_refine_ls_wR_factor_ref 0.1393
_reflns_number_gt 4613
_reflns_number_total 6916
_reflns_threshold_expression >2sigma(I)
_cod_data_source_file ol801743d_si_006.cif
_cod_data_source_block IHI_2_70_2
_cod_original_sg_symbol_H-M 'P 21/c'
_cod_database_code 1504889

loop_
_symmetry_equiv_pos_as_xyz
'x, y, z'
'-x, y+1/2, -z+1/2'
'-x, -y, -z'
'x, -y-1/2, z-1/2'

loop_
_atom_site_label
_atom_site_type_symbol
_atom_site_fract_x
_atom_site_fract_y
_atom_site_fract_z
_atom_site_U_iso_or_equiv
_atom_site_adp_type
_atom_site_occupancy
_atom_site_symmetry_multiplicity
_atom_site_calc_flag
_atom_site_refinement_flags
C1 C -0.14901(15) 0.3468(3) 0.32895(15) 0.0283(6) Uani 1 1 d .
H25A H -0.1341 0.2812 0.3679 0.034 Uiso 1 1 calc R
C2 C -0.09143(15) 0.3995(3) 0.29758(14) 0.0247(6) Uani 1 1 d .
H22A H -0.0371 0.3713 0.3154 0.030 Uiso 1 1 calc R
C3 C -0.11320(13) 0.4941(2) 0.23968(13) 0.0177(5) Uani 1 1 d .
C4 C -0.19249(13) 0.5358(2) 0.21301(14) 0.0192(5) Uani 1 1 d .
H14A H -0.2076 0.5995 0.1729 0.023 Uiso 1 1 calc R
C5 C -0.24939(14) 0.4821(3) 0.24639(14) 0.0218(6) Uani 1 1 d .
H16A H -0.3036 0.5108 0.2288 0.026 Uiso 1 1 calc R
C6 C -0.22925(15) 0.3882(3) 0.30443(14) 0.0232(6) Uani 1 1 d .
C7 C -0.29138(16) 0.3315(3) 0.34032(16) 0.0356(7) Uani 1 1 d .
H35A H -0.2659 0.2672 0.3801 0.053 Uiso 0.13(3) 1 calc PR
H35B H -0.3340 0.2908 0.2986 0.053 Uiso 0.13(3) 1 calc PR
H35C H -0.3146 0.3996 0.3656 0.053 Uiso 0.13(3) 1 calc PR
H35D H -0.3438 0.3712 0.3161 0.053 Uiso 0.87(3) 1 calc PR
H35E H -0.2756 0.3476 0.3976 0.053 Uiso 0.87(3) 1 calc PR
H35F H -0.2951 0.2388 0.3306 0.053 Uiso 0.87(3) 1 calc PR
C8 C -0.01095(13) 0.3582(2) 0.12438(13) 0.0151(5) Uani 1 1 d .
H5A H -0.0083 0.3200 0.1774 0.018 Uiso 1 1 calc R
C9 C -0.07243(13) 0.2826(2) 0.05979(14) 0.0192(5) Uani 1 1 d .
H13A H -0.0701 0.3138 0.0072 0.023 Uiso 1 1 calc R
H13B H -0.0566 0.1910 0.0639 0.023 Uiso 1 1 calc R
C10 C -0.15855(13) 0.2931(2) 0.06440(13) 0.0166(5) Uani 1 1 d .
C11 C -0.18566(14) 0.2165(2) 0.11687(14) 0.0195(5) Uani 1 1 d .
H6A H -0.1495 0.1596 0.1516 0.023 Uiso 1 1 calc R
C12 C -0.26535(14) 0.2231(2) 0.11849(15) 0.0225(6) Uani 1 1 d .
H10A H -0.2834 0.1712 0.1546 0.027 Uiso 1 1 calc R
C13 C -0.31870(14) 0.3051(3) 0.06770(14) 0.0218(6) Uani 1 1 d .
H19A H -0.3735 0.3082 0.0682 0.026 Uiso 1 1 calc R
C14 C -0.29179(14) 0.3823(2) 0.01645(14) 0.0206(5) Uani 1 1 d .
H20A H -0.3280 0.4395 -0.0179 0.025 Uiso 1 1 calc R
C15 C -0.21198(13) 0.3767(2) 0.01484(13) 0.0187(5) Uani 1 1 d .
H27A H -0.1939 0.4305 -0.0204 0.022 Uiso 1 1 calc R
C16 C 0.08814(15) 0.1294(3) 0.02793(15) 0.0270(6) Uani 1 1 d .
H31A H 0.0494 0.1802 -0.0131 0.032 Uiso 1 1 calc R
H31B H 0.0622 0.0467 0.0339 0.032 Uiso 1 1 calc R
C17 C 0.16236(16) 0.1045(3) 0.00165(17) 0.0396(8) Uani 1 1 d .
H34A H 0.1476 0.0585 -0.0491 0.059 Uiso 1 1 calc R
H34B H 0.2002 0.0524 0.0417 0.059 Uiso 1 1 calc R
H34C H 0.1878 0.1863 -0.0048 0.059 Uiso 1 1 calc R
C18 C 0.16311(13) 0.3952(2) 0.19772(13) 0.0184(5) Uani 1 1 d .
H9A H 0.1662 0.4900 0.1999 0.022 Uiso 1 1 calc R
H9B H 0.1451 0.3656 0.2437 0.022 Uiso 1 1 calc R
C19 C 0.24778(12) 0.3408(2) 0.20483(13) 0.0159(5) Uani 1 1 d .
H15A H 0.2452 0.2450 0.2052 0.019 Uiso 1 1 calc R
C20 C 0.30695(13) 0.3863(2) 0.28183(13) 0.0154(5) Uani 1 1 d .
C21 C 0.39223(14) 0.3051(3) 0.40918(14) 0.0233(6) Uani 1 1 d .
C22 C 0.38524(17) 0.1817(3) 0.45212(16) 0.0356(7) Uani 1 1 d .
H32A H 0.3348 0.1819 0.4673 0.053 Uiso 1 1 calc R
H32B H 0.4308 0.1745 0.4998 0.053 Uiso 1 1 calc R
H32C H 0.3856 0.1086 0.4171 0.053 Uiso 1 1 calc R
C23 C 0.38108(18) 0.4208(3) 0.45697(15) 0.0372(7) Uani 1 1 d .
H36A H 0.3301 0.4131 0.4709 0.056 Uiso 1 1 calc R
H36B H 0.3801 0.4987 0.4254 0.056 Uiso 1 1 calc R
H36C H 0.4257 0.4258 0.5056 0.056 Uiso 1 1 calc R
C24 C 0.47049(15) 0.3090(3) 0.38585(16) 0.0333(7) Uani 1 1 d .
H33A H 0.4739 0.3901 0.3587 0.050 Uiso 1 1 calc R
H33B H 0.4720 0.2372 0.3503 0.050 Uiso 1 1 calc R
H33C H 0.5161 0.3024 0.4336 0.050 Uiso 1 1 calc R
C25 C 0.28381(13) 0.3839(2) 0.13753(13) 0.0181(5) Uani 1 1 d .
H17A H 0.2499 0.3513 0.0861 0.022 Uiso 1 1 calc R
H17B H 0.2840 0.4788 0.1349 0.022 Uiso 1 1 calc R
C26 C 0.36865(13) 0.3344(3) 0.15135(13) 0.0191(5) Uani 1 1 d .
C27 C 0.43296(13) 0.4193(3) 0.16142(13) 0.0225(6) Uani 1 1 d .
H12A H 0.4234 0.5092 0.1589 0.027 Uiso 1 1 calc R
C28 C 0.51116(15) 0.3729(3) 0.17520(15) 0.0310(7) Uani 1 1 d .
H30A H 0.5545 0.4314 0.1807 0.037 Uiso 1 1 calc R
C29 C 0.52635(16) 0.2434(3) 0.18093(15) 0.0347(8) Uani 1 1 d .
H28A H 0.5799 0.2124 0.1907 0.042 Uiso 1 1 calc R
C30 C 0.46334(16) 0.1587(3) 0.17238(15) 0.0317(7) Uani 1 1 d .
H26A H 0.4736 0.0691 0.1770 0.038 Uiso 1 1 calc R
C31 C 0.38461(15) 0.2039(3) 0.15699(14) 0.0246(6) Uani 1 1 d .
H24A H 0.3415 0.1447 0.1503 0.030 Uiso 1 1 calc R
N N -0.03282(11) 0.4935(2) 0.12479(11) 0.0176(4) Uani 1 1 d .
H0A H -0.0434 0.5364 0.0799 0.021 Uiso 1 1 calc R
O1 O 0.09195(9) 0.41951(17) 0.03526(9) 0.0216(4) Uani 1 1 d .
O2 O 0.10744(9) 0.19850(16) 0.10305(9) 0.0191(4) Uani 1 1 d .
O3 O 0.33484(9) 0.49299(17) 0.29077(9) 0.0208(4) Uani 1 1 d .
O4 O 0.32537(9) 0.29138(17) 0.33495(9) 0.0203(4) Uani 1 1 d .
O5 O 0.03581(10) 0.54831(19) 0.26389(10) 0.0300(5) Uani 1 1 d .
O6 O -0.06445(10) 0.69576(17) 0.17823(11) 0.0289(4) Uani 1 1 d .
P1 P 0.08924(3) 0.34753(6) 0.10714(3) 0.01574(16) Uani 1 1 d .
S2 S -0.03850(3) 0.56785(6) 0.20345(4) 0.02061(16) Uani 1 1 d .

loop_
_atom_site_aniso_label
_atom_site_aniso_U_11
_atom_site_aniso_U_22
_atom_site_aniso_U_33
_atom_site_aniso_U_23
_atom_site_aniso_U_13
_atom_site_aniso_U_12
C1 0.0325(15) 0.0302(16) 0.0210(14) 0.0061(12) 0.0052(11) 0.0050(12)
C2 0.0197(13) 0.0317(16) 0.0211(13) -0.0018(12) 0.0028(10) 0.0076(11)
C3 0.0156(12) 0.0223(14) 0.0144(12) -0.0060(10) 0.0030(9) -0.0006(10)
C4 0.0190(12) 0.0205(14) 0.0159(12) -0.0012(10) 0.0009(10) 0.0006(10)
C5 0.0158(12) 0.0259(15) 0.0217(13) -0.0017(11) 0.0020(10) 0.0007(11)
C6 0.0252(14) 0.0275(15) 0.0171(13) -0.0012(11) 0.0065(11) -0.0020(11)
C7 0.0311(15) 0.0437(19) 0.0306(16) 0.0120(14) 0.0065(12) -0.0062(14)
C8 0.0131(11) 0.0166(13) 0.0153(12) 0.0008(10) 0.0035(9) -0.0007(10)
C9 0.0123(11) 0.0248(14) 0.0194(13) -0.0043(11) 0.0029(9) -0.0003(10)
C10 0.0142(11) 0.0168(13) 0.0177(12) -0.0026(10) 0.0027(9) -0.0030(10)
C11 0.0190(12) 0.0175(13) 0.0205(13) 0.0030(11) 0.0033(10) 0.0001(10)
C12 0.0221(13) 0.0222(14) 0.0244(14) 0.0049(11) 0.0087(11) -0.0050(11)
C13 0.0122(12) 0.0285(15) 0.0246(14) -0.0023(11) 0.0050(10) -0.0031(10)
C14 0.0157(12) 0.0247(15) 0.0190(13) 0.0033(11) 0.0009(10) 0.0033(10)
C15 0.0176(12) 0.0212(14) 0.0167(12) 0.0027(10) 0.0038(10) -0.0029(10)
C16 0.0221(13) 0.0297(16) 0.0274(14) -0.0119(12) 0.0037(11) -0.0020(12)
C17 0.0341(16) 0.048(2) 0.0408(18) -0.0181(15) 0.0173(14) 0.0031(14)
C18 0.0134(11) 0.0241(14) 0.0178(12) 0.0013(11) 0.0043(9) 0.0003(10)
C19 0.0104(11) 0.0224(13) 0.0136(11) -0.0005(10) 0.0014(9) 0.0015(10)
C20 0.0103(11) 0.0217(14) 0.0158(12) 0.0003(10) 0.0061(9) 0.0008(10)
C21 0.0236(13) 0.0304(16) 0.0113(12) 0.0043(11) -0.0032(10) -0.0045(11)
C22 0.0364(16) 0.0397(19) 0.0237(15) 0.0082(13) -0.0034(12) -0.0056(14)
C23 0.0476(18) 0.042(2) 0.0164(14) -0.0032(13) -0.0001(13) 0.0010(15)
C24 0.0191(14) 0.046(2) 0.0298(15) 0.0095(14) -0.0012(11) 0.0004(13)
C25 0.0133(11) 0.0251(14) 0.0153(12) 0.0008(10) 0.0029(9) 0.0001(10)
C26 0.0152(12) 0.0312(16) 0.0107(11) -0.0010(11) 0.0033(9) 0.0023(11)
C27 0.0171(12) 0.0329(16) 0.0171(13) -0.0021(11) 0.0042(10) 0.0016(11)
C28 0.0172(13) 0.054(2) 0.0212(14) -0.0007(14) 0.0044(11) -0.0012(13)
C29 0.0183(14) 0.065(2) 0.0220(14) 0.0015(14) 0.0072(11) 0.0146(14)
C30 0.0358(16) 0.0394(18) 0.0200(14) 0.0005(13) 0.0081(12) 0.0193(14)
C31 0.0231(13) 0.0305(16) 0.0209(13) -0.0008(12) 0.0072(11) 0.0033(11)
N 0.0176(10) 0.0185(11) 0.0173(10) 0.0028(9) 0.0055(8) 0.0016(8)
O1 0.0161(8) 0.0307(11) 0.0188(9) 0.0051(8) 0.0065(7) -0.0006(7)
O2 0.0177(8) 0.0212(10) 0.0179(9) -0.0034(7) 0.0037(7) 0.0011(7)
O3 0.0187(9) 0.0221(10) 0.0204(9) -0.0027(8) 0.0034(7) 0.0003(8)
O4 0.0196(9) 0.0237(10) 0.0145(9) 0.0039(7) -0.0004(7) -0.0048(7)
O5 0.0161(9) 0.0426(13) 0.0280(10) -0.0147(9) 0.0005(7) -0.0016(8)
O6 0.0261(10) 0.0180(10) 0.0446(12) -0.0044(9) 0.0130(9) -0.0022(8)
P1 0.0108(3) 0.0206(4) 0.0157(3) 0.0008(3) 0.0033(2) -0.0004(2)
S2 0.0152(3) 0.0214(4) 0.0249(3) -0.0071(3) 0.0050(2) -0.0022(3)

loop_
_atom_type_symbol
_atom_type_description
_atom_type_scat_dispersion_real
_atom_type_scat_dispersion_imag
_atom_type_scat_source
C C 0.0033 0.0016 'International Tables Vol C Tables 4.2.6.8 and 6.1.1.4'
H H 0.0000 0.0000 'International Tables Vol C Tables 4.2.6.8 and 6.1.1.4'
N N 0.0061 0.0033 'International Tables Vol C Tables 4.2.6.8 and 6.1.1.4'
O O 0.0106 0.0060 'International Tables Vol C Tables 4.2.6.8 and 6.1.1.4'
P P 0.1023 0.0942 'International Tables Vol C Tables 4.2.6.8 and 6.1.1.4'
S S 0.1246 0.1234 'International Tables Vol C Tables 4.2.6.8 and 6.1.1.4'

loop_
_geom_angle_atom_site_label_1
_geom_angle_atom_site_label_2
_geom_angle_atom_site_label_3
_geom_angle
C2 C1 C6 121.2(2)
C2 C1 H25A 119.4
C6 C1 H25A 119.4
C1 C2 C3 119.7(2)
C1 C2 H22A 120.2
C3 C2 H22A 120.2
C4 C3 C2 120.7(2)
C4 C3 S2 119.60(19)
C2 C3 S2 119.66(18)
C3 C4 C5 118.5(2)
C3 C4 H14A 120.7
C5 C4 H14A 120.7
C6 C5 C4 122.0(2)
C6 C5 H16A 119.0
C4 C5 H16A 119.0
C5 C6 C1 118.0(2)
C5 C6 C7 121.4(2)
C1 C6 C7 120.7(2)
C6 C7 H35A 109.5
C6 C7 H35B 109.5
H35A C7 H35B 109.5
C6 C7 H35C 109.5
H35A C7 H35C 109.5
H35B C7 H35C 109.5
C6 C7 H35D 109.5
H35A C7 H35D 141.1
H35B C7 H35D 56.3
H35C C7 H35D 56.3
C6 C7 H35E 109.5
H35A C7 H35E 56.3
H35B C7 H35E 141.1
H35C C7 H35E 56.3
H35D C7 H35E 109.5
C6 C7 H35F 109.5
H35A C7 H35F 56.3
H35B C7 H35F 56.3
H35C C7 H35F 141.1
H35D C7 H35F 109.5
H35E C7 H35F 109.5
N C8 C9 111.78(18)
N C8 P1 108.40(15)
C9 C8 P1 109.72(15)
N C8 H5A 109.0
C9 C8 H5A 109.0
P1 C8 H5A 109.0
C10 C9 C8 114.33(19)
C10 C9 H13A 108.7
C8 C9 H13A 108.7
C10 C9 H13B 108.7
C8 C9 H13B 108.7
H13A C9 H13B 107.6
C15 C10 C11 119.1(2)
C15 C10 C9 120.3(2)
C11 C10 C9 120.6(2)
C12 C11 C10 120.1(2)
C12 C11 H6A 119.9
C10 C11 H6A 119.9
C13 C12 C11 120.4(2)
C13 C12 H10A 119.8
C11 C12 H10A 119.8
C14 C13 C12 119.6(2)
C14 C13 H19A 120.2
C12 C13 H19A 120.2
C13 C14 C15 120.3(2)
C13 C14 H20A 119.8
C15 C14 H20A 119.8
C10 C15 C14 120.4(2)
C10 C15 H27A 119.8
C14 C15 H27A 119.8
O2 C16 C17 111.2(2)
O2 C16 H31A 109.4
C17 C16 H31A 109.4
O2 C16 H31B 109.4
C17 C16 H31B 109.4
H31A C16 H31B 108.0
C16 C17 H34A 109.5
C16 C17 H34B 109.5
H34A C17 H34B 109.5
C16 C17 H34C 109.5
H34A C17 H34C 109.5
H34B C17 H34C 109.5
C19 C18 P1 113.15(16)
C19 C18 H9A 108.9
P1 C18 H9A 108.9
C19 C18 H9B 108.9
P1 C18 H9B 108.9
H9A C18 H9B 107.8
C20 C19 C18 110.24(19)
C20 C19 C25 105.80(18)
C18 C19 C25 113.91(19)
C20 C19 H15A 108.9
C18 C19 H15A 108.9
C25 C19 H15A 108.9
O3 C20 O4 125.7(2)
O3 C20 C19 123.2(2)
O4 C20 C19 111.1(2)
O4 C21 C23 112.0(2)
O4 C21 C22 101.8(2)
C23 C21 C22 111.3(2)
O4 C21 C24 107.50(19)
C23 C21 C24 112.8(2)
C22 C21 C24 110.9(2)
C21 C22 H32A 109.5
C21 C22 H32B 109.5
H32A C22 H32B 109.5
C21 C22 H32C 109.5
H32A C22 H32C 109.5
H32B C22 H32C 109.5
C21 C23 H36A 109.5
C21 C23 H36B 109.5
H36A C23 H36B 109.5
C21 C23 H36C 109.5
H36A C23 H36C 109.5
H36B C23 H36C 109.5
C21 C24 H33A 109.5
C21 C24 H33B 109.5
H33A C24 H33B 109.5
C21 C24 H33C 109.5
H33A C24 H33C 109.5
H33B C24 H33C 109.5
C26 C25 C19 110.90(19)
C26 C25 H17A 109.5
C19 C25 H17A 109.5
C26 C25 H17B 109.5
C19 C25 H17B 109.5
H17A C25 H17B 108.0
C31 C26 C27 118.6(2)
C31 C26 C25 120.8(2)
C27 C26 C25 120.6(2)
C28 C27 C26 120.2(3)
C28 C27 H12A 119.9
C26 C27 H12A 119.9
C29 C28 C27 120.7(3)
C29 C28 H30A 119.6
C27 C28 H30A 119.6
C28 C29 C30 119.5(2)
C28 C29 H28A 120.3
C30 C29 H28A 120.3
C29 C30 C31 120.3(3)
C29 C30 H26A 119.8
C31 C30 H26A 119.8
C26 C31 C30 120.7(3)
C26 C31 H24A 119.7
C30 C31 H24A 119.7
C8 N S2 123.13(16)
C8 N H0A 118.4
S2 N H0A 118.4
C16 O2 P1 121.69(16)
C20 O4 C21 121.08(19)
O1 P1 O2 113.82(9)
O1 P1 C18 115.32(11)
O2 P1 C18 101.97(10)
O1 P1 C8 111.24(10)
O2 P1 C8 105.85(10)
C18 P1 C8 107.82(10)
O5 S2 O6 119.88(12)
O5 S2 N 108.08(10)
O6 S2 N 105.72(11)
O5 S2 C3 105.45(11)
O6 S2 C3 108.54(11)
N S2 C3 108.85(11)

loop_
_geom_bond_atom_site_label_1
_geom_bond_atom_site_label_2
_geom_bond_distance
C1 C2 1.378(3)
C1 C6 1.401(3)
C1 H25A 0.9500
C2 C3 1.390(4)
C2 H22A 0.9500
C3 C4 1.390(3)
C3 S2 1.765(2)
C4 C5 1.393(3)
C4 H14A 0.9500
C5 C6 1.385(3)
C5 H16A 0.9500
C6 C7 1.508(3)
C7 H35A 0.9800
C7 H35B 0.9800
C7 H35C 0.9800
C7 H35D 0.9800
C7 H35E 0.9800
C7 H35F 0.9800
C8 N 1.461(3)
C8 C9 1.538(3)
C8 P1 1.842(2)
C8 H5A 1.0000
C9 C10 1.517(3)
C9 H13A 0.9900
C9 H13B 0.9900
C10 C15 1.387(3)
C10 C11 1.394(3)
C11 C12 1.387(3)
C11 H6A 0.9500
C12 C13 1.385(3)
C12 H10A 0.9500
C13 C14 1.379(3)
C13 H19A 0.9500
C14 C15 1.389(3)
C14 H20A 0.9500
C15 H27A 0.9500
C16 O2 1.457(3)
C16 C17 1.501(3)
C16 H31A 0.9900
C16 H31B 0.9900
C17 H34A 0.9800
C17 H34B 0.9800
C17 H34C 0.9800
C18 C19 1.542(3)
C18 P1 1.810(2)
C18 H9A 0.9900
C18 H9B 0.9900
C19 C20 1.526(3)
C19 C25 1.546(3)
C19 H15A 1.0000
C20 O3 1.205(3)
C20 O4 1.335(3)
C21 O4 1.489(3)
C21 C23 1.512(4)
C21 C22 1.512(4)
C21 C24 1.518(3)
C22 H32A 0.9800
C22 H32B 0.9800
C22 H32C 0.9800
C23 H36A 0.9800
C23 H36B 0.9800
C23 H36C 0.9800
C24 H33A 0.9800
C24 H33B 0.9800
C24 H33C 0.9800
C25 C26 1.509(3)
C25 H17A 0.9900
C25 H17B 0.9900
C26 C31 1.386(4)
C26 C27 1.393(3)
C27 C28 1.392(3)
C27 H12A 0.9500
C28 C29 1.374(4)
C28 H30A 0.9500
C29 C30 1.377(4)
C29 H28A 0.9500
C30 C31 1.394(3)
C30 H26A 0.9500
C31 H24A 0.9500
N S2 1.609(2)
N H0A 0.8800
O1 P1 1.4787(17)
O2 P1 1.5904(18)
O5 S2 1.4354(17)
O6 S2 1.4368(19)
